data_4022536
loop_
_publ_author_name
'Grant R. Krow'
'Guoliang Lin'
'Seth B. Herzon'
'Andrew M. Thomas'
'Keith P. Moore'
'Qiuli Huang'
'Patrick J. Carroll'

_publ_section_title
;
 Convenient Preparations of 2,4-Methanopyrrolidine and
 5-Carboxy-2,4-methanopyrrolidines
;
_journal_name_full 'Journal of Organic Chemistry'
_journal_page_first 7562
_journal_page_last 7564
_journal_paper_doi 10.1021/jo0348672
_journal_volume 68
_journal_year 2003
_chemical_formula_sum 'C11 H17 N O4'
_chemical_formula_weight 227.26
_space_group_IT_number 14
_symmetry_cell_setting monoclinic
_symmetry_Int_Tables_number 14
_symmetry_space_group_name_Hall '-P 2yn'
_symmetry_space_group_name_H-M 'P 1 21/n 1'
_atom_sites_solution_hydrogens geom
_atom_sites_solution_primary direct
_audit_creation_method SHELXL-97
_cell_angle_alpha 90.00
_cell_angle_beta 110.209(3)
_cell_angle_gamma 90.00
_cell_formula_units_Z 4
_cell_length_a 9.9807(14)
_cell_length_b 11.1810(14)
_cell_length_c 11.4716(15)
_cell_measurement_temperature 143(1)
_cell_volume 1201.4(3)
_computing_data_collection 'CrystalClear (Rigaku, 1999)'
_computing_data_reduction 'CrystalClear (Rigaku, 1999)'
_computing_structure_refinement 'SHELXL-97 (Sheldrick, 1997)'
_computing_structure_solution 'SIR97 (Altomare, 1999)'
_diffrn_ambient_temperature 143(1)
_diffrn_measured_fraction_theta_full 0.967
_diffrn_measured_fraction_theta_max 0.967
_diffrn_measurement_device_type 'Rigaku Mercury - CCD Area Detector'
_diffrn_measurement_method 'phi rotations'
_diffrn_radiation_monochromator graphite
_diffrn_radiation_source 'rotating anode'
_diffrn_radiation_type MoK\a
_diffrn_radiation_wavelength 0.71070
_diffrn_reflns_av_R_equivalents 0.0141
_diffrn_reflns_av_sigmaI/netI 0.0161
_diffrn_reflns_limit_h_max 9
_diffrn_reflns_limit_h_min -12
_diffrn_reflns_limit_k_max 13
_diffrn_reflns_limit_k_min -13
_diffrn_reflns_limit_l_max 13
_diffrn_reflns_limit_l_min -11
_diffrn_reflns_number 6074
_diffrn_reflns_theta_full 25.34
_diffrn_reflns_theta_max 25.34
_diffrn_reflns_theta_min 2.63
_exptl_absorpt_coefficient_mu 0.095
_exptl_absorpt_correction_T_max 0.876
_exptl_absorpt_correction_T_min 1.000
_exptl_absorpt_correction_type multi-scan
_exptl_crystal_density_diffrn 1.256
_exptl_crystal_density_method 'not measured'
_exptl_crystal_F_000 488
_exptl_crystal_size_max 0.32
_exptl_crystal_size_mid 0.25
_exptl_crystal_size_min 0.20
_refine_diff_density_max 0.249
_refine_diff_density_min -0.249
_refine_diff_density_rms 0.040
_refine_ls_extinction_method none
_refine_ls_goodness_of_fit_ref 1.072
_refine_ls_hydrogen_treatment constr
_refine_ls_matrix_type full
_refine_ls_number_parameters 149
_refine_ls_number_reflns 2122
_refine_ls_number_restraints 0
_refine_ls_restrained_S_all 1.072
_refine_ls_R_factor_all 0.0421
_refine_ls_R_factor_gt 0.0383
_refine_ls_shift/su_max 0.000
_refine_ls_shift/su_mean 0.000
_refine_ls_structure_factor_coef Fsqd
_refine_ls_weighting_details 'calc w=1/[\s^2^(Fo^2^)+(0.0471P)^2^+0.4098P] where P=(Fo^2^+2Fc^2^)/3'
_refine_ls_weighting_scheme calc
_refine_ls_wR_factor_gt 0.0945
_refine_ls_wR_factor_ref 0.0976
_reflns_number_gt 1929
_reflns_number_total 2122
_reflns_threshold_expression >2sigma(I)
_cod_data_source_file jo0348672si20030624_021011.cif
_cod_data_source_block Compound_12
_cod_depositor_comments
;
The following automatic conversions were performed:

'_exptl_absorpt_correction_type' tag value 'multi-scans' was replaced
with 'multi-scan' value.

Automatic conversion script
Id: cif_fix_values 1646 2011-03-28 12:23:43Z adriana 
;
_cod_original_sg_symbol_H-M 'P 21/n '
_cod_database_code 4022536

loop_
_symmetry_equiv_pos_as_xyz
'x, y, z'
'-x+1/2, y+1/2, -z+1/2'
'-x, -y, -z'
'x-1/2, -y-1/2, z-1/2'

loop_
_atom_site_label
_atom_site_type_symbol
_atom_site_fract_x
_atom_site_fract_y
_atom_site_fract_z
_atom_site_U_iso_or_equiv
_atom_site_adp_type
_atom_site_occupancy
_atom_site_symmetry_multiplicity
_atom_site_calc_flag
_atom_site_refinement_flags
C1 C 0.70549(14) 0.64347(13) 0.10805(12) 0.0279(3) Uani 1 1 d .
H1A H 0.7504 0.7197 0.1387 0.037 Uiso 1 1 calc R
H1B H 0.6472 0.6505 0.0210 0.037 Uiso 1 1 calc R
C2 C 0.81389(14) 0.54179(13) 0.13173(12) 0.0279(3) Uani 1 1 d .
H2 H 0.8883 0.5435 0.0940 0.037 Uiso 1 1 calc R
C3 C 0.85388(14) 0.52032(12) 0.27364(12) 0.0246(3) Uani 1 1 d .
H3A H 0.9165 0.4505 0.2999 0.033 Uiso 1 1 calc R
C4 C 0.69419(14) 0.48206(12) 0.23300(12) 0.0258(3) Uani 1 1 d .
H4 H 0.6596 0.4316 0.2865 0.034 Uiso 1 1 calc R
C5 C 0.71637(16) 0.43056(14) 0.11608(13) 0.0332(4) Uani 1 1 d .
H5A H 0.6319 0.4308 0.0418 0.044 Uiso 1 1 calc R
H5B H 0.7658 0.3544 0.1283 0.044 Uiso 1 1 calc R
C6 C 0.51710(13) 0.65334(11) 0.20359(11) 0.0206(3) Uani 1 1 d .
C7 C 0.33554(15) 0.63726(13) 0.30126(13) 0.0298(3) Uani 1 1 d .
C8 C 0.30455(19) 0.53725(18) 0.37786(18) 0.0519(5) Uani 1 1 d .
H8A H 0.2922 0.4635 0.3326 0.078 Uiso 1 1 calc R
H8B H 0.2189 0.5554 0.3946 0.078 Uiso 1 1 calc R
H8C H 0.3829 0.5297 0.4548 0.078 Uiso 1 1 calc R
C9 C 0.21075(16) 0.65260(17) 0.18076(14) 0.0408(4) Uani 1 1 d .
H9A H 0.2320 0.7150 0.1323 0.061 Uiso 1 1 calc R
H9B H 0.1267 0.6734 0.1989 0.061 Uiso 1 1 calc R
H9C H 0.1946 0.5791 0.1348 0.061 Uiso 1 1 calc R
C10 C 0.37310(19) 0.75152(17) 0.37532(15) 0.0471(4) Uani 1 1 d .
H10A H 0.4547 0.7382 0.4488 0.071 Uiso 1 1 calc R
H10B H 0.2937 0.7764 0.3985 0.071 Uiso 1 1 calc R
H10C H 0.3947 0.8127 0.3258 0.071 Uiso 1 1 calc R
C11 C 0.90752(14) 0.62147(12) 0.36382(12) 0.0246(3) Uani 1 1 d .
O1 O 0.47527(10) 0.75271(8) 0.15909(8) 0.0263(2) Uani 1 1 d .
O2 O 0.46199(10) 0.59130(9) 0.27576(9) 0.0292(3) Uani 1 1 d .
O3 O 0.87028(12) 0.60817(9) 0.46291(9) 0.0370(3) Uani 1 1 d .
H3 H 0.9053 0.6622 0.5124 0.055 Uiso 1 1 calc R
O4 O 0.97755(12) 0.70385(10) 0.34890(9) 0.0371(3) Uani 1 1 d .
N1 N 0.62419(12) 0.59627(10) 0.18390(10) 0.0266(3) Uani 1 1 d .

loop_
_atom_site_aniso_label
_atom_site_aniso_U_11
_atom_site_aniso_U_22
_atom_site_aniso_U_33
_atom_site_aniso_U_23
_atom_site_aniso_U_13
_atom_site_aniso_U_12
C1 0.0221(7) 0.0394(8) 0.0241(7) 0.0049(6) 0.0105(6) -0.0007(6)
C2 0.0248(7) 0.0371(8) 0.0236(7) -0.0041(6) 0.0107(6) -0.0006(6)
C3 0.0227(7) 0.0252(7) 0.0257(7) -0.0017(5) 0.0081(5) 0.0039(5)
C4 0.0259(7) 0.0235(7) 0.0273(7) 0.0020(5) 0.0083(6) 0.0019(5)
C5 0.0290(8) 0.0386(8) 0.0300(7) -0.0103(6) 0.0076(6) -0.0038(6)
C6 0.0183(6) 0.0234(7) 0.0185(6) -0.0009(5) 0.0045(5) -0.0039(5)
C7 0.0240(7) 0.0398(8) 0.0302(7) 0.0040(6) 0.0153(6) 0.0043(6)
C8 0.0399(9) 0.0677(12) 0.0592(11) 0.0268(9) 0.0312(9) 0.0077(9)
C9 0.0241(8) 0.0623(11) 0.0371(8) 0.0009(8) 0.0119(7) -0.0012(7)
C10 0.0478(10) 0.0611(11) 0.0373(9) -0.0124(8) 0.0210(8) 0.0032(9)
C11 0.0207(7) 0.0268(7) 0.0246(7) -0.0001(5) 0.0058(5) 0.0039(6)
O1 0.0288(5) 0.0246(5) 0.0257(5) 0.0050(4) 0.0096(4) 0.0028(4)
O2 0.0274(5) 0.0298(5) 0.0372(5) 0.0096(4) 0.0197(4) 0.0049(4)
O3 0.0538(7) 0.0337(6) 0.0266(5) -0.0089(4) 0.0179(5) -0.0122(5)
O4 0.0391(6) 0.0395(6) 0.0365(6) -0.0091(5) 0.0179(5) -0.0110(5)
N1 0.0229(6) 0.0301(6) 0.0300(6) 0.0096(5) 0.0131(5) 0.0051(5)

loop_
_atom_type_symbol
_atom_type_description
_atom_type_scat_dispersion_real
_atom_type_scat_dispersion_imag
_atom_type_scat_source
C C 0.0033 0.0016 'International Tables Vol C Tables 4.2.6.8 and 6.1.1.4'
H H 0.0000 0.0000 'International Tables Vol C Tables 4.2.6.8 and 6.1.1.4'
N N 0.0061 0.0033 'International Tables Vol C Tables 4.2.6.8 and 6.1.1.4'
O O 0.0106 0.0060 'International Tables Vol C Tables 4.2.6.8 and 6.1.1.4'

loop_
_geom_angle_atom_site_label_1
_geom_angle_atom_site_label_2
_geom_angle_atom_site_label_3
_geom_angle
N1 C1 C2 97.40(11)
C1 C2 C5 101.45(11)
C1 C2 C3 102.18(10)
C5 C2 C3 85.49(10)
C11 C3 C2 120.44(11)
C11 C3 C4 119.84(11)
C2 C3 C4 82.13(10)
N1 C4 C5 100.53(11)
N1 C4 C3 100.23(10)
C5 C4 C3 85.61(10)
C4 C5 C2 82.70(10)
O1 C6 N1 122.61(12)
O1 C6 O2 124.84(12)
N1 C6 O2 112.55(11)
O2 C7 C10 110.00(12)
O2 C7 C9 110.26(11)
C10 C7 C9 112.56(14)
O2 C7 C8 102.50(12)
C10 C7 C8 111.01(14)
C9 C7 C8 110.08(13)
O4 C11 O3 123.95(12)
O4 C11 C3 124.40(12)
O3 C11 C3 111.65(12)
C6 O2 C7 120.21(10)
C6 N1 C4 130.91(11)
C6 N1 C1 124.48(11)
C4 N1 C1 104.52(10)

loop_
_geom_bond_atom_site_label_1
_geom_bond_atom_site_label_2
_geom_bond_distance
C1 N1 1.4771(17)
C1 C2 1.528(2)
C2 C5 1.551(2)
C2 C3 1.5550(18)
C3 C11 1.5011(18)
C3 C4 1.5580(19)
C4 N1 1.4712(17)
C4 C5 1.5442(19)
C6 O1 1.2337(16)
C6 N1 1.3294(17)
C6 O2 1.3356(15)
C7 O2 1.4824(16)
C7 C10 1.508(2)
C7 C9 1.517(2)
C7 C8 1.519(2)
C11 O4 1.2037(17)
C11 O3 1.3207(16)

loop_
_geom_hbond_atom_site_label_D
_geom_hbond_atom_site_label_H
_geom_hbond_atom_site_label_A
_geom_hbond_distance_DH
_geom_hbond_distance_HA
_geom_hbond_distance_DA
_geom_hbond_angle_DHA
_geom_hbond_site_symmetry_A
O3 H3 O1 0.82 1.85 2.6369(13) 161.2 4_676

loop_
_cod_related_entry_id
_cod_related_entry_database
_cod_related_entry_code
1 ChemSpider 21155479
